data_7158349
loop_
_publ_author_name
'Soares, Maria I. L.'
'Gomes, Clara S. B.'
'Oliveira, M Concei\,c\~ao'
'Mar\,calo, Joaquim'
'Pinho E Melo, Teresa M V D'

_publ_section_title
;
 Synthesis of 5<i>H</i>-chromeno[3,4-<i>b</i>]pyridines <i>via</i>
 DABCO-catalyzed [3 + 3] annulation of 3-nitro-2<i>H</i>-chromenes and
 allenoates.
;
_journal_issue 44
_journal_name_full 'Organic &amp; biomolecular chemistry'
_journal_page_first 9711
_journal_page_last 9722
_journal_paper_doi 10.1039/d1ob01130h
_journal_volume 19
_journal_year 2021
_chemical_formula_moiety 'C22 H19 N O6'
_chemical_formula_sum 'C22 H19 N O6'
_chemical_formula_weight 393.38
_chemical_name_systematic 'Benzyl 2-hydroxy-8,10-dimethoxy-5H-chromeno[3,4-b]pyridine-3-carboxylate'
_space_group_crystal_system triclinic
_space_group_IT_number 2
_space_group_name_Hall '-P 1'
_space_group_name_H-M_alt 'P -1'
_atom_sites_solution_hydrogens geom
_audit_creation_method SHELXL-2018/3
_audit_update_record
;
2021-06-11 deposited with the CCDC.	2021-10-22 downloaded from the CCDC.
;
_cell_angle_alpha 66.753(6)
_cell_angle_beta 79.781(7)
_cell_angle_gamma 88.762(7)
_cell_formula_units_Z 4
_cell_length_a 8.708(2)
_cell_length_b 13.624(4)
_cell_length_c 17.004(5)
_cell_measurement_reflns_used 9945
_cell_measurement_temperature 296(2)
_cell_measurement_theta_max 24.78
_cell_measurement_theta_min 2.38
_cell_volume 1821.5(9)
_computing_cell_refinement 'Bruker SAINT'
_computing_data_collection 'Bruker APEX3'
_computing_data_reduction 'Bruker SAINT'
_computing_molecular_graphics ORTEP
_computing_publication_material WinGX
_computing_structure_refinement 'SHELXL-2018/3 (Sheldrick, 2018)'
_computing_structure_solution 'SHELXT 2014/5 (Sheldrick, 2014)'
_diffrn_ambient_temperature 296(2)
_diffrn_measured_fraction_theta_full 0.998
_diffrn_measured_fraction_theta_max 0.998
_diffrn_measurement_device_type 'Bruker D8 VENTURE PHOTON 100 CMOS'
_diffrn_measurement_method '\f and \w scans'
_diffrn_radiation_probe x-ray
_diffrn_radiation_type MoK\a
_diffrn_radiation_wavelength 0.71073
_diffrn_reflns_av_R_equivalents 0.2185
_diffrn_reflns_av_unetI/netI 0.1178
_diffrn_reflns_Laue_measured_fraction_full 0.998
_diffrn_reflns_Laue_measured_fraction_max 0.998
_diffrn_reflns_limit_h_max 10
_diffrn_reflns_limit_h_min -10
_diffrn_reflns_limit_k_max 16
_diffrn_reflns_limit_k_min -16
_diffrn_reflns_limit_l_max 20
_diffrn_reflns_limit_l_min -20
_diffrn_reflns_number 64553
_diffrn_reflns_point_group_measured_fraction_full 0.998
_diffrn_reflns_point_group_measured_fraction_max 0.998
_diffrn_reflns_theta_full 25.242
_diffrn_reflns_theta_max 25.350
_diffrn_reflns_theta_min 2.653
_exptl_absorpt_coefficient_mu 0.105
_exptl_absorpt_correction_T_max 0.7453
_exptl_absorpt_correction_T_min 0.5276
_exptl_absorpt_correction_type multi-scan
_exptl_absorpt_process_details
;
 SADABS 2016/2: Krause, L., Herbst-Irmer, R., Sheldrick G.M. & Stalke D.,
 J. Appl. Cryst. 48 (2015) 3-10
;
_exptl_crystal_colour yellow
_exptl_crystal_density_diffrn 1.434
_exptl_crystal_description prism
_exptl_crystal_F_000 824
_exptl_crystal_size_max 0.600
_exptl_crystal_size_mid 0.200
_exptl_crystal_size_min 0.200
_refine_diff_density_max 0.259
_refine_diff_density_min -0.284
_refine_diff_density_rms 0.060
_refine_ls_extinction_method none
_refine_ls_goodness_of_fit_ref 1.025
_refine_ls_hydrogen_treatment constr
_refine_ls_matrix_type full
_refine_ls_number_parameters 529
_refine_ls_number_reflns 6676
_refine_ls_number_restraints 0
_refine_ls_restrained_S_all 1.025
_refine_ls_R_factor_all 0.1917
_refine_ls_R_factor_gt 0.0946
_refine_ls_shift/su_max 0.000
_refine_ls_shift/su_mean 0.000
_refine_ls_structure_factor_coef Fsqd
_refine_ls_weighting_details 'w=1/[\s^2^(Fo^2^)+(0.0436P)^2^+3.8242P] where P=(Fo^2^+2Fc^2^)/3'
_refine_ls_weighting_scheme calc
_refine_ls_wR_factor_gt 0.1675
_refine_ls_wR_factor_ref 0.1941
_reflns_Friedel_coverage 0.000
_reflns_number_gt 3564
_reflns_number_total 6676
_reflns_threshold_expression 'I > 2\s(I)'
_cod_data_source_file d1ob01130h2.cif
_cod_data_source_block 4
_cod_depositor_comments 'Adding full bibliography for 7158348--7158349.cif.'
_cod_database_code 7158349
_shelx_shelxl_version_number 2018/3
_shelx_space_group_comment
;
The symmetry employed for this shelxl refinement is uniquely defined
by the following loop, which should always be used as a source of
symmetry information in preference to the above space-group names.
They are only intended as comments.
;
_shelx_estimated_absorpt_t_min 0.940
_shelx_estimated_absorpt_t_max 0.979

loop_
_space_group_symop_operation_xyz
'x, y, z'
'-x, -y, -z'

loop_
_atom_site_label
_atom_site_type_symbol
_atom_site_fract_x
_atom_site_fract_y
_atom_site_fract_z
_atom_site_U_iso_or_equiv
_atom_site_adp_type
_atom_site_occupancy
_atom_site_site_symmetry_order
_atom_site_calc_flag
_atom_site_refinement_flags_posn
_atom_site_refinement_flags_adp
_atom_site_refinement_flags_occupancy
_atom_site_disorder_assembly
_atom_site_disorder_group
O3A O -0.0489(4) 0.7745(2) 0.4295(2) 0.0410(8) Uani 1 1 d . . . . .
O2A O -0.0144(4) 0.9070(3) 0.4722(2) 0.0508(9) Uani 1 1 d . . . . .
O4 O 0.4458(4) 0.8274(2) 0.4171(2) 0.0438(9) Uani 1 1 d . . . . .
O6 O 0.6182(4) 0.5035(2) 0.6073(2) 0.0437(9) Uani 1 1 d . . . . .
O3 O 0.9475(4) 0.2966(2) 0.9163(2) 0.0436(8) Uani 1 1 d . . . . .
O2 O 0.9721(4) 0.4211(3) 0.9681(2) 0.0566(10) Uani 1 1 d . . . . .
O4A O 0.4356(4) 0.2284(3) 0.9237(2) 0.0591(10) Uani 1 1 d . . . . .
O1A O 0.0988(5) 0.8624(3) 0.6164(2) 0.0637(11) Uani 1 1 d . . . . .
H1C H 0.060430 0.901630 0.574898 0.096 Uiso 1 1 calc R U . . .
O5A O 0.3369(4) 0.6023(3) 0.8189(2) 0.0563(10) Uani 1 1 d . . . . .
O6A O 0.2055(5) 0.3807(3) 0.6808(2) 0.0710(12) Uani 1 1 d . . . . .
N4A N 0.0886(4) 0.6376(3) 0.5522(2) 0.0357(9) Uani 1 1 d . . . . .
N4 N 0.8247(4) 0.4305(3) 0.7844(2) 0.0333(9) Uani 1 1 d . . . . .
O5 O 0.6801(4) 0.8269(2) 0.6461(2) 0.0500(10) Uani 1 1 d . . . . .
O1 O 0.8659(5) 0.6118(3) 0.8908(2) 0.0650(12) Uani 1 1 d . . . . .
H1B H 0.921560 0.571803 0.922532 0.098 Uiso 1 1 calc R U . . .
C16A C 0.2762(7) 0.9607(6) 0.1418(4) 0.0658(17) Uani 1 1 d . . . . .
H16A H 0.361249 0.984221 0.096130 0.079 Uiso 1 1 calc R U . . .
C15A C 0.2190(7) 1.0277(5) 0.1817(4) 0.0627(16) Uani 1 1 d . . . . .
H15A H 0.264039 1.096268 0.163019 0.075 Uiso 1 1 calc R U . . .
C14A C 0.0925(6) 0.9913(4) 0.2505(3) 0.0473(13) Uani 1 1 d . . . . .
H14A H 0.053232 1.035701 0.278232 0.057 Uiso 1 1 calc R U . . .
C13A C 0.0258(5) 0.8912(4) 0.2776(3) 0.0369(11) Uani 1 1 d . . . . .
C12A C -0.1071(6) 0.8492(4) 0.3535(3) 0.0460(13) Uani 1 1 d . . . . .
H12D H -0.153712 0.907953 0.365947 0.055 Uiso 1 1 calc R U . . .
H12C H -0.186606 0.813041 0.339668 0.055 Uiso 1 1 calc R U . . .
C11A C -0.0028(5) 0.8148(4) 0.4808(3) 0.0350(11) Uani 1 1 d . . . . .
C3A C 0.0677(5) 0.7358(3) 0.5519(3) 0.0327(11) Uani 1 1 d . . . . .
C2A C 0.1137(5) 0.7644(3) 0.6142(3) 0.0378(12) Uani 1 1 d . . . . .
C1A C 0.1798(6) 0.6886(4) 0.6799(3) 0.0408(12) Uani 1 1 d . . . . .
H1A H 0.209253 0.706054 0.722966 0.049 Uiso 1 1 calc R U . . .
C10E C 0.2014(5) 0.5873(3) 0.6811(3) 0.0295(10) Uani 1 1 d . . . . .
C10D C 0.2695(5) 0.4995(3) 0.7459(3) 0.0310(10) Uani 1 1 d . . . . .
C6AA C 0.2684(6) 0.3999(3) 0.7417(3) 0.0400(12) Uani 1 1 d . . . . .
C7A C 0.3251(6) 0.3110(4) 0.8009(3) 0.0496(14) Uani 1 1 d . . . . .
H7A H 0.322316 0.245420 0.796130 0.059 Uiso 1 1 calc R U . . .
C8A C 0.3855(6) 0.3211(4) 0.8667(3) 0.0429(12) Uani 1 1 d . . . . .
C19A C 0.5042(7) 0.2366(4) 0.9913(4) 0.0645(17) Uani 1 1 d . . . . .
H19E H 0.592485 0.287125 0.965979 0.097 Uiso 1 1 calc R U . . .
H19F H 0.537869 0.167860 1.025748 0.097 Uiso 1 1 calc R U . . .
H19D H 0.428536 0.260183 1.027538 0.097 Uiso 1 1 calc R U . . .
C17A C 0.2106(7) 0.8611(5) 0.1681(4) 0.0558(15) Uani 1 1 d . . . . .
H17A H 0.250459 0.816571 0.140594 0.067 Uiso 1 1 calc R U . . .
C18A C 0.0853(6) 0.8260(4) 0.2354(3) 0.0434(12) Uani 1 1 d . . . . .
H18A H 0.039635 0.757818 0.252954 0.052 Uiso 1 1 calc R U . . .
C10C C 0.3338(5) 0.5052(4) 0.8141(3) 0.0377(12) Uani 1 1 d . . . . .
C20A C 0.3916(7) 0.6101(4) 0.8903(4) 0.0654(17) Uani 1 1 d . . . . .
H20D H 0.325027 0.565749 0.943711 0.098 Uiso 1 1 calc R U . . .
H20E H 0.390321 0.683095 0.884589 0.098 Uiso 1 1 calc R U . . .
H20F H 0.496397 0.586832 0.890757 0.098 Uiso 1 1 calc R U . . .
C9A C 0.3906(5) 0.4165(4) 0.8745(3) 0.0422(12) Uani 1 1 d . . . . .
H9A H 0.431355 0.422288 0.919554 0.051 Uiso 1 1 calc R U . . .
C5A C 0.1830(7) 0.4641(4) 0.6067(4) 0.0598(16) Uani 1 1 d . . . . .
H5D H 0.094992 0.444470 0.587009 0.072 Uiso 1 1 calc R U . . .
H5C H 0.274595 0.474023 0.561909 0.072 Uiso 1 1 calc R U . . .
C4AA C 0.1539(5) 0.5678(3) 0.6144(3) 0.0325(11) Uani 1 1 d . . . . .
C19 C 0.3914(6) 0.7747(4) 0.3690(3) 0.0468(13) Uani 1 1 d . . . . .
H19C H 0.476627 0.741223 0.346830 0.070 Uiso 1 1 calc R U . . .
H19B H 0.349838 0.825905 0.321379 0.070 Uiso 1 1 calc R U . . .
H19A H 0.311155 0.721235 0.406397 0.070 Uiso 1 1 calc R U . . .
C8 C 0.5131(5) 0.7684(3) 0.4869(3) 0.0307(11) Uani 1 1 d . . . . .
C7 C 0.5339(5) 0.6609(3) 0.5125(3) 0.0328(11) Uani 1 1 d . . . . .
H7 H 0.500701 0.622226 0.483489 0.039 Uiso 1 1 calc R U . . .
C6A C 0.6067(5) 0.6126(3) 0.5836(3) 0.0298(10) Uani 1 1 d . . . . .
C5 C 0.7384(7) 0.4562(4) 0.6528(4) 0.0559(16) Uani 1 1 d . . . . .
H5B H 0.835266 0.468295 0.611269 0.067 Uiso 1 1 calc R U . . .
H5A H 0.715206 0.379559 0.681426 0.067 Uiso 1 1 calc R U . . .
C4A C 0.7617(5) 0.4971(3) 0.7192(3) 0.0280(10) Uani 1 1 d . . . . .
C3 C 0.8603(5) 0.4666(3) 0.8421(3) 0.0301(10) Uani 1 1 d . . . . .
C11 C 0.9324(5) 0.3934(3) 0.9151(3) 0.0334(11) Uani 1 1 d . . . . .
C12 C 1.0208(6) 0.2195(4) 0.9862(3) 0.0484(13) Uani 1 1 d . . . . .
H12A H 1.085221 0.257895 1.006935 0.058 Uiso 1 1 calc R U . . .
H12B H 1.087532 0.175220 0.963449 0.058 Uiso 1 1 calc R U . . .
C13 C 0.8983(5) 0.1503(4) 1.0600(3) 0.0367(11) Uani 1 1 d . . . . .
C14 C 0.8546(6) 0.1732(4) 1.1322(4) 0.0512(14) Uani 1 1 d . . . . .
H14 H 0.901206 0.231784 1.135623 0.061 Uiso 1 1 calc R U . . .
C15 C 0.7404(7) 0.1085(5) 1.2001(4) 0.0674(17) Uani 1 1 d . . . . .
H15 H 0.711082 0.123769 1.249216 0.081 Uiso 1 1 calc R U . . .
C16 C 0.6716(7) 0.0236(5) 1.1956(4) 0.0631(16) Uani 1 1 d . . . . .
H16 H 0.594298 -0.018783 1.241174 0.076 Uiso 1 1 calc R U . . .
C9 C 0.5601(5) 0.8250(4) 0.5302(3) 0.0379(12) Uani 1 1 d . . . . .
H9 H 0.543540 0.897705 0.512069 0.045 Uiso 1 1 calc R U . . .
C10 C 0.6322(5) 0.7743(3) 0.6009(3) 0.0314(11) Uani 1 1 d . . . . .
C20 C 0.6544(7) 0.9384(3) 0.6194(3) 0.0562(16) Uani 1 1 d . . . . .
H20B H 0.704992 0.975978 0.559952 0.084 Uiso 1 1 calc R U . . .
H20C H 0.696626 0.965358 0.655854 0.084 Uiso 1 1 calc R U . . .
H20A H 0.544220 0.948642 0.624488 0.084 Uiso 1 1 calc R U . . .
C10A C 0.6573(5) 0.6638(3) 0.6301(3) 0.0266(10) Uani 1 1 d . . . . .
C18 C 0.8312(6) 0.0630(4) 1.0561(4) 0.0509(14) Uani 1 1 d . . . . .
H18 H 0.863097 0.045978 1.008062 0.061 Uiso 1 1 calc R U . . .
C17 C 0.7154(7) -0.0004(4) 1.1240(5) 0.0648(17) Uani 1 1 d . . . . .
H17 H 0.667879 -0.058832 1.120758 0.078 Uiso 1 1 calc R U . . .
C2 C 0.8331(5) 0.5703(3) 0.8348(3) 0.0343(11) Uani 1 1 d . . . . .
C1 C 0.7665(5) 0.6382(3) 0.7658(3) 0.0367(12) Uani 1 1 d . . . . .
H1 H 0.746860 0.707792 0.760126 0.044 Uiso 1 1 calc R U . . .
C10B C 0.7294(5) 0.6027(3) 0.7058(3) 0.0272(10) Uani 1 1 d . . . . .

loop_
_atom_site_aniso_label
_atom_site_aniso_U_11
_atom_site_aniso_U_22
_atom_site_aniso_U_33
_atom_site_aniso_U_23
_atom_site_aniso_U_13
_atom_site_aniso_U_12
O3A 0.053(2) 0.0340(18) 0.0344(19) -0.0088(16) -0.0155(16) 0.0062(15)
O2A 0.079(3) 0.029(2) 0.049(2) -0.0161(17) -0.0234(19) 0.0141(17)
O4 0.065(2) 0.0320(18) 0.044(2) -0.0148(16) -0.0351(18) 0.0106(16)
O6 0.066(2) 0.0276(18) 0.050(2) -0.0197(16) -0.0333(18) 0.0081(15)
O3 0.051(2) 0.039(2) 0.039(2) -0.0103(16) -0.0191(16) 0.0130(16)
O2 0.087(3) 0.046(2) 0.048(2) -0.0191(19) -0.041(2) 0.0140(19)
O4A 0.073(3) 0.034(2) 0.058(3) -0.0013(18) -0.024(2) 0.0174(18)
O1A 0.114(3) 0.033(2) 0.057(3) -0.0205(19) -0.044(2) 0.028(2)
O5A 0.082(3) 0.041(2) 0.065(3) -0.0293(19) -0.045(2) 0.0241(18)
O6A 0.146(4) 0.0241(19) 0.050(2) -0.0108(18) -0.045(3) 0.009(2)
N4A 0.044(2) 0.029(2) 0.035(2) -0.0133(19) -0.0080(19) 0.0037(18)
N4 0.039(2) 0.032(2) 0.032(2) -0.0130(19) -0.0132(18) 0.0049(17)
O5 0.085(3) 0.0256(18) 0.057(2) -0.0216(17) -0.047(2) 0.0131(17)
O1 0.117(3) 0.041(2) 0.058(3) -0.025(2) -0.057(2) 0.023(2)
C16A 0.051(4) 0.097(5) 0.048(4) -0.028(4) -0.006(3) -0.015(3)
C15A 0.078(4) 0.050(4) 0.055(4) -0.013(3) -0.016(3) -0.019(3)
C14A 0.064(4) 0.037(3) 0.048(3) -0.019(3) -0.024(3) 0.003(3)
C13A 0.041(3) 0.039(3) 0.032(3) -0.011(2) -0.018(2) 0.004(2)
C12A 0.048(3) 0.052(3) 0.036(3) -0.012(3) -0.017(3) 0.008(2)
C11A 0.044(3) 0.033(3) 0.025(3) -0.011(2) 0.000(2) -0.001(2)
C3A 0.040(3) 0.029(3) 0.026(3) -0.008(2) -0.005(2) 0.004(2)
C2A 0.053(3) 0.022(3) 0.036(3) -0.010(2) -0.009(2) 0.007(2)
C1A 0.064(3) 0.034(3) 0.030(3) -0.014(2) -0.020(2) 0.009(2)
C10E 0.033(3) 0.027(2) 0.029(3) -0.012(2) -0.005(2) 0.0056(19)
C10D 0.033(3) 0.028(3) 0.029(3) -0.009(2) -0.004(2) 0.0040(19)
C6AA 0.057(3) 0.024(3) 0.034(3) -0.007(2) -0.007(2) 0.001(2)
C7A 0.071(4) 0.024(3) 0.047(3) -0.007(2) -0.010(3) 0.007(2)
C8A 0.046(3) 0.033(3) 0.043(3) -0.008(3) -0.008(2) 0.009(2)
C19A 0.066(4) 0.043(3) 0.066(4) 0.003(3) -0.025(3) 0.012(3)
C17A 0.059(4) 0.074(4) 0.047(4) -0.037(3) -0.013(3) 0.005(3)
C18A 0.052(3) 0.041(3) 0.043(3) -0.017(3) -0.020(3) 0.001(2)
C10C 0.036(3) 0.034(3) 0.044(3) -0.017(2) -0.007(2) 0.006(2)
C20A 0.084(4) 0.059(4) 0.076(4) -0.042(3) -0.039(4) 0.024(3)
C9A 0.047(3) 0.042(3) 0.036(3) -0.012(2) -0.015(2) 0.016(2)
C5A 0.095(5) 0.037(3) 0.064(4) -0.027(3) -0.040(3) 0.023(3)
C4AA 0.035(3) 0.030(3) 0.032(3) -0.012(2) -0.007(2) 0.005(2)
C19 0.054(3) 0.052(3) 0.046(3) -0.024(3) -0.025(3) 0.007(3)
C8 0.032(3) 0.037(3) 0.029(3) -0.015(2) -0.013(2) 0.003(2)
C7 0.040(3) 0.035(3) 0.033(3) -0.021(2) -0.014(2) 0.006(2)
C6A 0.036(3) 0.020(2) 0.037(3) -0.014(2) -0.011(2) -0.0009(19)
C5 0.082(4) 0.041(3) 0.066(4) -0.030(3) -0.051(3) 0.026(3)
C4A 0.033(3) 0.024(2) 0.032(3) -0.014(2) -0.012(2) 0.0003(19)
C3 0.028(2) 0.034(3) 0.026(3) -0.009(2) -0.006(2) -0.0003(19)
C11 0.037(3) 0.031(3) 0.033(3) -0.012(2) -0.010(2) 0.003(2)
C12 0.047(3) 0.042(3) 0.051(3) -0.010(3) -0.020(3) 0.019(2)
C13 0.036(3) 0.031(3) 0.040(3) -0.006(2) -0.019(2) 0.011(2)
C14 0.060(4) 0.041(3) 0.052(4) -0.016(3) -0.017(3) 0.005(3)
C15 0.066(4) 0.071(4) 0.050(4) -0.013(3) -0.002(3) 0.005(3)
C16 0.054(4) 0.042(4) 0.067(5) 0.006(3) -0.011(3) -0.002(3)
C9 0.047(3) 0.027(3) 0.041(3) -0.011(2) -0.019(2) 0.008(2)
C10 0.035(3) 0.027(3) 0.038(3) -0.017(2) -0.014(2) 0.002(2)
C20 0.098(4) 0.021(3) 0.064(4) -0.021(3) -0.044(3) 0.018(3)
C10A 0.027(2) 0.023(2) 0.034(3) -0.014(2) -0.012(2) 0.0010(18)
C18 0.061(4) 0.039(3) 0.054(4) -0.014(3) -0.028(3) 0.020(3)
C17 0.066(4) 0.032(3) 0.089(5) -0.007(3) -0.039(4) 0.005(3)
C2 0.046(3) 0.032(3) 0.031(3) -0.015(2) -0.016(2) 0.004(2)
C1 0.056(3) 0.020(2) 0.040(3) -0.013(2) -0.022(2) 0.008(2)
C10B 0.031(2) 0.026(2) 0.030(3) -0.015(2) -0.011(2) 0.0038(19)

loop_
_atom_type_symbol
_atom_type_description
_atom_type_scat_dispersion_real
_atom_type_scat_dispersion_imag
_atom_type_scat_source
C C 0.0033 0.0016 'International Tables Vol C Tables 4.2.6.8 and 6.1.1.4'
H H 0.0000 0.0000 'International Tables Vol C Tables 4.2.6.8 and 6.1.1.4'
N N 0.0061 0.0033 'International Tables Vol C Tables 4.2.6.8 and 6.1.1.4'
O O 0.0106 0.0060 'International Tables Vol C Tables 4.2.6.8 and 6.1.1.4'

loop_
_geom_angle_atom_site_label_1
_geom_angle_atom_site_label_2
_geom_angle_atom_site_label_3
_geom_angle
_geom_angle_site_symmetry_1
_geom_angle_site_symmetry_3
_geom_angle_publ_flag
C11A O3A C12A 116.8(4) . . ?
C8 O4 C19 118.7(3) . . ?
C6A O6 C5 116.6(3) . . ?
C11 O3 C12 116.8(4) . . ?
C8A O4A C19A 116.7(4) . . ?
C2A O1A H1C 109.5 . . ?
C10C O5A C20A 118.4(4) . . ?
C6AA O6A C5A 119.8(4) . . ?
C4AA N4A C3A 118.1(4) . . ?
C4A N4 C3 118.0(4) . . ?
C10 O5 C20 118.5(3) . . ?
C2 O1 H1B 109.5 . . ?
C17A C16A C15A 121.0(6) . . ?
C17A C16A H16A 119.5 . . ?
C15A C16A H16A 119.5 . . ?
C16A C15A C14A 118.9(5) . . ?
C16A C15A H15A 120.5 . . ?
C14A C15A H15A 120.5 . . ?
C13A C14A C15A 120.6(5) . . ?
C13A C14A H14A 119.7 . . ?
C15A C14A H14A 119.7 . . ?
C14A C13A C18A 119.0(5) . . ?
C14A C13A C12A 121.4(5) . . ?
C18A C13A C12A 119.5(4) . . ?
O3A C12A C13A 109.3(4) . . ?
O3A C12A H12D 109.8 . . ?
C13A C12A H12D 109.8 . . ?
O3A C12A H12C 109.8 . . ?
C13A C12A H12C 109.8 . . ?
H12D C12A H12C 108.3 . . ?
O2A C11A O3A 124.6(4) . . ?
O2A C11A C3A 121.9(4) . . ?
O3A C11A C3A 113.5(4) . . ?
N4A C3A C2A 121.7(4) . . ?
N4A C3A C11A 117.9(4) . . ?
C2A C3A C11A 120.4(4) . . ?
O1A C2A C3A 124.4(4) . . ?
O1A C2A C1A 116.5(4) . . ?
C3A C2A C1A 119.0(4) . . ?
C10E C1A C2A 119.8(4) . . ?
C10E C1A H1A 120.1 . . ?
C2A C1A H1A 120.1 . . ?
C1A C10E C4AA 116.4(4) . . ?
C1A C10E C10D 125.9(4) . . ?
C4AA C10E C10D 117.7(4) . . ?
C6AA C10D C10C 115.7(4) . . ?
C6AA C10D C10E 118.0(4) . . ?
C10C C10D C10E 126.3(4) . . ?
O6A C6AA C7A 114.4(4) . . ?
O6A C6AA C10D 122.7(4) . . ?
C7A C6AA C10D 122.8(4) . . ?
C8A C7A C6AA 119.0(4) . . ?
C8A C7A H7A 120.5 . . ?
C6AA C7A H7A 120.5 . . ?
C9A C8A C7A 121.3(4) . . ?
C9A C8A O4A 123.6(5) . . ?
C7A C8A O4A 115.1(4) . . ?
O4A C19A H19E 109.5 . . ?
O4A C19A H19F 109.5 . . ?
H19E C19A H19F 109.5 . . ?
O4A C19A H19D 109.5 . . ?
H19E C19A H19D 109.5 . . ?
H19F C19A H19D 109.5 . . ?
C16A C17A C18A 119.8(5) . . ?
C16A C17A H17A 120.1 . . ?
C18A C17A H17A 120.1 . . ?
C17A C18A C13A 120.6(5) . . ?
C17A C18A H18A 119.7 . . ?
C13A C18A H18A 119.7 . . ?
O5A C10C C9A 121.2(4) . . ?
O5A C10C C10D 116.5(4) . . ?
C9A C10C C10D 122.2(4) . . ?
O5A C20A H20D 109.5 . . ?
O5A C20A H20E 109.5 . . ?
H20D C20A H20E 109.5 . . ?
O5A C20A H20F 109.5 . . ?
H20D C20A H20F 109.5 . . ?
H20E C20A H20F 109.5 . . ?
C8A C9A C10C 119.0(4) . . ?
C8A C9A H9A 120.5 . . ?
C10C C9A H9A 120.5 . . ?
O6A C5A C4AA 115.9(4) . . ?
O6A C5A H5D 108.3 . . ?
C4AA C5A H5D 108.3 . . ?
O6A C5A H5C 108.3 . . ?
C4AA C5A H5C 108.3 . . ?
H5D C5A H5C 107.4 . . ?
N4A C4AA C10E 125.0(4) . . ?
N4A C4AA C5A 114.8(4) . . ?
C10E C4AA C5A 120.2(4) . . ?
O4 C19 H19C 109.5 . . ?
O4 C19 H19B 109.5 . . ?
H19C C19 H19B 109.5 . . ?
O4 C19 H19A 109.5 . . ?
H19C C19 H19A 109.5 . . ?
H19B C19 H19A 109.5 . . ?
O4 C8 C9 114.9(4) . . ?
O4 C8 C7 123.5(4) . . ?
C9 C8 C7 121.7(4) . . ?
C8 C7 C6A 116.7(4) . . ?
C8 C7 H7 121.6 . . ?
C6A C7 H7 121.6 . . ?
C10A C6A O6 121.6(4) . . ?
C10A C6A C7 125.0(4) . . ?
O6 C6A C7 113.3(3) . . ?
O6 C5 C4A 114.3(4) . . ?
O6 C5 H5B 108.7 . . ?
C4A C5 H5B 108.7 . . ?
O6 C5 H5A 108.7 . . ?
C4A C5 H5A 108.7 . . ?
H5B C5 H5A 107.6 . . ?
N4 C4A C10B 124.8(4) . . ?
N4 C4A C5 115.6(4) . . ?
C10B C4A C5 119.4(4) . . ?
N4 C3 C2 121.8(4) . . ?
N4 C3 C11 118.7(4) . . ?
C2 C3 C11 119.5(4) . . ?
O2 C11 O3 124.0(4) . . ?
O2 C11 C3 122.5(4) . . ?
O3 C11 C3 113.5(4) . . ?
O3 C12 C13 110.3(4) . . ?
O3 C12 H12A 109.6 . . ?
C13 C12 H12A 109.6 . . ?
O3 C12 H12B 109.6 . . ?
C13 C12 H12B 109.6 . . ?
H12A C12 H12B 108.1 . . ?
C18 C13 C14 119.8(5) . . ?
C18 C13 C12 119.9(5) . . ?
C14 C13 C12 120.3(5) . . ?
C13 C14 C15 119.7(5) . . ?
C13 C14 H14 120.2 . . ?
C15 C14 H14 120.2 . . ?
C16 C15 C14 120.6(6) . . ?
C16 C15 H15 119.7 . . ?
C14 C15 H15 119.7 . . ?
C15 C16 C17 120.1(6) . . ?
C15 C16 H16 120.0 . . ?
C17 C16 H16 120.0 . . ?
C8 C9 C10 120.1(4) . . ?
C8 C9 H9 120.0 . . ?
C10 C9 H9 120.0 . . ?
O5 C10 C9 122.2(4) . . ?
O5 C10 C10A 116.9(4) . . ?
C9 C10 C10A 120.9(4) . . ?
O5 C20 H20B 109.5 . . ?
O5 C20 H20C 109.5 . . ?
H20B C20 H20C 109.5 . . ?
O5 C20 H20A 109.5 . . ?
H20B C20 H20A 109.5 . . ?
H20C C20 H20A 109.5 . . ?
C6A C10A C10 115.6(4) . . ?
C6A C10A C10B 119.7(4) . . ?
C10 C10A C10B 124.7(3) . . ?
C13 C18 C17 120.0(5) . . ?
C13 C18 H18 120.0 . . ?
C17 C18 H18 120.0 . . ?
C16 C17 C18 119.8(5) . . ?
C16 C17 H17 120.1 . . ?
C18 C17 H17 120.1 . . ?
O1 C2 C3 124.8(4) . . ?
O1 C2 C1 116.3(4) . . ?
C3 C2 C1 118.9(4) . . ?
C10B C1 C2 120.2(4) . . ?
C10B C1 H1 119.9 . . ?
C2 C1 H1 119.9 . . ?
C1 C10B C4A 116.4(4) . . ?
C1 C10B C10A 126.8(4) . . ?
C4A C10B C10A 116.8(3) . . ?

loop_
_geom_bond_atom_site_label_1
_geom_bond_atom_site_label_2
_geom_bond_distance
_geom_bond_site_symmetry_2
_geom_bond_publ_flag
O3A C11A 1.319(5) . ?
O3A C12A 1.460(5) . ?
O2A C11A 1.210(5) . ?
O4 C8 1.369(5) . ?
O4 C19 1.423(5) . ?
O6 C6A 1.385(5) . ?
O6 C5 1.405(5) . ?
O3 C11 1.314(5) . ?
O3 C12 1.476(5) . ?
O2 C11 1.208(5) . ?
O4A C8A 1.372(5) . ?
O4A C19A 1.428(6) . ?
O1A C2A 1.354(5) . ?
O1A H1C 0.8200 . ?
O5A C10C 1.358(5) . ?
O5A C20A 1.421(6) . ?
O6A C6AA 1.365(5) . ?
O6A C5A 1.366(6) . ?
N4A C4AA 1.320(5) . ?
N4A C3A 1.344(5) . ?
N4 C4A 1.324(5) . ?
N4 C3 1.340(5) . ?
O5 C10 1.356(5) . ?
O5 C20 1.428(5) . ?
O1 C2 1.356(5) . ?
O1 H1B 0.8200 . ?
C16A C17A 1.354(8) . ?
C16A C15A 1.375(8) . ?
C16A H16A 0.9300 . ?
C15A C14A 1.391(7) . ?
C15A H15A 0.9300 . ?
C14A C13A 1.361(6) . ?
C14A H14A 0.9300 . ?
C13A C18A 1.387(6) . ?
C13A C12A 1.499(7) . ?
C12A H12D 0.9700 . ?
C12A H12C 0.9700 . ?
C11A C3A 1.485(6) . ?
C3A C2A 1.384(6) . ?
C2A C1A 1.392(6) . ?
C1A C10E 1.382(6) . ?
C1A H1A 0.9300 . ?
C10E C4AA 1.391(6) . ?
C10E C10D 1.469(6) . ?
C10D C6AA 1.386(6) . ?
C10D C10C 1.403(6) . ?
C6AA C7A 1.383(6) . ?
C7A C8A 1.371(7) . ?
C7A H7A 0.9300 . ?
C8A C9A 1.360(6) . ?
C19A H19E 0.9600 . ?
C19A H19F 0.9600 . ?
C19A H19D 0.9600 . ?
C17A C18A 1.369(7) . ?
C17A H17A 0.9300 . ?
C18A H18A 0.9300 . ?
C10C C9A 1.391(6) . ?
C20A H20D 0.9600 . ?
C20A H20E 0.9600 . ?
C20A H20F 0.9600 . ?
C9A H9A 0.9300 . ?
C5A C4AA 1.483(6) . ?
C5A H5D 0.9700 . ?
C5A H5C 0.9700 . ?
C19 H19C 0.9600 . ?
C19 H19B 0.9600 . ?
C19 H19A 0.9600 . ?
C8 C9 1.369(6) . ?
C8 C7 1.371(6) . ?
C7 C6A 1.387(6) . ?
C7 H7 0.9300 . ?
C6A C10A 1.371(5) . ?
C5 C4A 1.486(6) . ?
C5 H5B 0.9700 . ?
C5 H5A 0.9700 . ?
C4A C10B 1.396(5) . ?
C3 C2 1.388(6) . ?
C3 C11 1.484(6) . ?
C12 C13 1.496(7) . ?
C12 H12A 0.9700 . ?
C12 H12B 0.9700 . ?
C13 C18 1.366(7) . ?
C13 C14 1.371(7) . ?
C14 C15 1.388(7) . ?
C14 H14 0.9300 . ?
C15 C16 1.349(8) . ?
C15 H15 0.9300 . ?
C16 C17 1.372(8) . ?
C16 H16 0.9300 . ?
C9 C10 1.381(6) . ?
C9 H9 0.9300 . ?
C10 C10A 1.413(6) . ?
C20 H20B 0.9600 . ?
C20 H20C 0.9600 . ?
C20 H20A 0.9600 . ?
C10A C10B 1.471(6) . ?
C18 C17 1.390(8) . ?
C18 H18 0.9300 . ?
C17 H17 0.9300 . ?
C2 C1 1.389(6) . ?
C1 C10B 1.375(6) . ?
C1 H1 0.9300 . ?

loop_
_geom_hbond_atom_site_label_D
_geom_hbond_atom_site_label_H
_geom_hbond_atom_site_label_A
_geom_hbond_distance_DH
_geom_hbond_distance_HA
_geom_hbond_distance_DA
_geom_hbond_angle_DHA
_geom_hbond_site_symmetry_A
_geom_hbond_publ_flag
O1A H1C O2A 0.82 1.94 2.647(5) 143.2 . yes
O1A H1C O2A 0.82 2.45 3.038(4) 129.2 2_576 yes
O1 H1B O2 0.82 1.96 2.640(5) 140.0 . yes
O1 H1B O2 0.82 2.25 2.875(4) 132.9 2_767 yes
C1A H1A O5A 0.93 2.16 2.780(5) 123.4 . yes
C1 H1 O5 0.93 2.15 2.766(5) 123.0 . yes
O1A H1C O2A 0.82 1.94 2.647(5) 143.2 . yes
O1A H1C O2A 0.82 2.45 3.038(4) 129.2 2_576 yes
O1 H1B O2 0.82 1.96 2.640(5) 140.0 . yes
O1 H1B O2 0.82 2.25 2.875(4) 132.9 2_767 yes
C1A H1A O5A 0.93 2.16 2.780(5) 123.4 . yes
C1 H1 O5 0.93 2.15 2.766(5) 123.0 . yes

loop_
_geom_torsion_atom_site_label_1
_geom_torsion_atom_site_label_2
_geom_torsion_atom_site_label_3
_geom_torsion_atom_site_label_4
_geom_torsion
_geom_torsion_site_symmetry_1
_geom_torsion_site_symmetry_2
_geom_torsion_site_symmetry_3
_geom_torsion_site_symmetry_4
_geom_torsion_publ_flag
C17A C16A C15A C14A 0.5(9) . . . . ?
C16A C15A C14A C13A -0.4(8) . . . . ?
C15A C14A C13A C18A -0.3(7) . . . . ?
C15A C14A C13A C12A 177.9(4) . . . . ?
C11A O3A C12A C13A 91.0(5) . . . . ?
C14A C13A C12A O3A -103.4(5) . . . . ?
C18A C13A C12A O3A 74.8(5) . . . . ?
C12A O3A C11A O2A 4.7(7) . . . . ?
C12A O3A C11A C3A -174.8(4) . . . . ?
C4AA N4A C3A C2A 0.5(7) . . . . ?
C4AA N4A C3A C11A 178.8(4) . . . . ?
O2A C11A C3A N4A -174.2(4) . . . . ?
O3A C11A C3A N4A 5.3(6) . . . . ?
O2A C11A C3A C2A 4.1(7) . . . . ?
O3A C11A C3A C2A -176.3(4) . . . . ?
N4A C3A C2A O1A 178.6(5) . . . . ?
C11A C3A C2A O1A 0.3(7) . . . . ?
N4A C3A C2A C1A -1.6(7) . . . . ?
C11A C3A C2A C1A -179.9(4) . . . . ?
O1A C2A C1A C10E -178.8(4) . . . . ?
C3A C2A C1A C10E 1.3(7) . . . . ?
C2A C1A C10E C4AA -0.1(7) . . . . ?
C2A C1A C10E C10D 179.9(4) . . . . ?
C1A C10E C10D C6AA 173.9(5) . . . . ?
C4AA C10E C10D C6AA -6.1(6) . . . . ?
C1A C10E C10D C10C -4.6(7) . . . . ?
C4AA C10E C10D C10C 175.4(4) . . . . ?
C5A O6A C6AA C7A -163.0(5) . . . . ?
C5A O6A C6AA C10D 19.5(8) . . . . ?
C10C C10D C6AA O6A 177.9(4) . . . . ?
C10E C10D C6AA O6A -0.8(7) . . . . ?
C10C C10D C6AA C7A 0.6(7) . . . . ?
C10E C10D C6AA C7A -178.0(5) . . . . ?
O6A C6AA C7A C8A -177.6(5) . . . . ?
C10D C6AA C7A C8A -0.1(8) . . . . ?
C6AA C7A C8A C9A -0.1(8) . . . . ?
C6AA C7A C8A O4A 178.5(4) . . . . ?
C19A O4A C8A C9A -3.7(7) . . . . ?
C19A O4A C8A C7A 177.9(5) . . . . ?
C15A C16A C17A C18A 0.0(8) . . . . ?
C16A C17A C18A C13A -0.7(8) . . . . ?
C14A C13A C18A C17A 0.8(7) . . . . ?
C12A C13A C18A C17A -177.4(4) . . . . ?
C20A O5A C10C C9A -3.5(7) . . . . ?
C20A O5A C10C C10D 175.9(4) . . . . ?
C6AA C10D C10C O5A 179.6(4) . . . . ?
C10E C10D C10C O5A -1.9(7) . . . . ?
C6AA C10D C10C C9A -1.0(7) . . . . ?
C10E C10D C10C C9A 177.5(4) . . . . ?
C7A C8A C9A C10C -0.3(8) . . . . ?
O4A C8A C9A C10C -178.7(4) . . . . ?
O5A C10C C9A C8A -179.7(4) . . . . ?
C10D C10C C9A C8A 0.9(7) . . . . ?
C6AA O6A C5A C4AA -29.1(8) . . . . ?
C3A N4A C4AA C10E 0.9(7) . . . . ?
C3A N4A C4AA C5A -175.9(4) . . . . ?
C1A C10E C4AA N4A -1.1(7) . . . . ?
C10D C10E C4AA N4A 178.9(4) . . . . ?
C1A C10E C4AA C5A 175.5(5) . . . . ?
C10D C10E C4AA C5A -4.5(7) . . . . ?
O6A C5A C4AA N4A -161.1(5) . . . . ?
O6A C5A C4AA C10E 21.9(8) . . . . ?
C19 O4 C8 C9 -179.1(4) . . . . ?
C19 O4 C8 C7 1.3(6) . . . . ?
O4 C8 C7 C6A 178.8(4) . . . . ?
C9 C8 C7 C6A -0.9(7) . . . . ?
C5 O6 C6A C10A -27.2(6) . . . . ?
C5 O6 C6A C7 155.6(4) . . . . ?
C8 C7 C6A C10A 0.7(7) . . . . ?
C8 C7 C6A O6 177.7(4) . . . . ?
C6A O6 C5 C4A 40.5(6) . . . . ?
C3 N4 C4A C10B 0.1(6) . . . . ?
C3 N4 C4A C5 174.6(4) . . . . ?
O6 C5 C4A N4 154.5(4) . . . . ?
O6 C5 C4A C10B -30.7(7) . . . . ?
C4A N4 C3 C2 -0.1(6) . . . . ?
C4A N4 C3 C11 -179.4(4) . . . . ?
C12 O3 C11 O2 -1.4(7) . . . . ?
C12 O3 C11 C3 179.0(4) . . . . ?
N4 C3 C11 O2 177.7(4) . . . . ?
C2 C3 C11 O2 -1.6(7) . . . . ?
N4 C3 C11 O3 -2.7(6) . . . . ?
C2 C3 C11 O3 178.0(4) . . . . ?
C11 O3 C12 C13 97.4(5) . . . . ?
O3 C12 C13 C18 82.5(5) . . . . ?
O3 C12 C13 C14 -98.5(5) . . . . ?
C18 C13 C14 C15 -1.2(7) . . . . ?
C12 C13 C14 C15 179.8(4) . . . . ?
C13 C14 C15 C16 -0.3(8) . . . . ?
C14 C15 C16 C17 0.8(9) . . . . ?
O4 C8 C9 C10 -178.8(4) . . . . ?
C7 C8 C9 C10 0.8(7) . . . . ?
C20 O5 C10 C9 0.2(7) . . . . ?
C20 O5 C10 C10A -179.0(4) . . . . ?
C8 C9 C10 O5 -179.7(4) . . . . ?
C8 C9 C10 C10A -0.6(7) . . . . ?
O6 C6A C10A C10 -177.3(4) . . . . ?
C7 C6A C10A C10 -0.5(7) . . . . ?
O6 C6A C10A C10B 1.6(6) . . . . ?
C7 C6A C10A C10B 178.4(4) . . . . ?
O5 C10 C10A C6A 179.5(4) . . . . ?
C9 C10 C10A C6A 0.4(6) . . . . ?
O5 C10 C10A C10B 0.7(6) . . . . ?
C9 C10 C10A C10B -178.4(4) . . . . ?
C14 C13 C18 C17 2.1(7) . . . . ?
C12 C13 C18 C17 -178.9(4) . . . . ?
C15 C16 C17 C18 0.1(8) . . . . ?
C13 C18 C17 C16 -1.6(7) . . . . ?
N4 C3 C2 O1 179.9(4) . . . . ?
C11 C3 C2 O1 -0.9(7) . . . . ?
N4 C3 C2 C1 0.3(7) . . . . ?
C11 C3 C2 C1 179.6(4) . . . . ?
O1 C2 C1 C10B 180.0(4) . . . . ?
C3 C2 C1 C10B -0.4(7) . . . . ?
C2 C1 C10B C4A 0.3(7) . . . . ?
C2 C1 C10B C10A 179.3(4) . . . . ?
N4 C4A C10B C1 -0.2(7) . . . . ?
C5 C4A C10B C1 -174.5(4) . . . . ?
N4 C4A C10B C10A -179.3(4) . . . . ?
C5 C4A C10B C10A 6.4(6) . . . . ?
C6A C10A C10B C1 -170.5(4) . . . . ?
C10 C10A C10B C1 8.3(7) . . . . ?
C6A C10A C10B C4A 8.5(6) . . . . ?
C10 C10A C10B C4A -172.7(4) . . . . ?
